data_7112898
loop_
_publ_author_name
'Vanchura, 2nd, Britt A'
'Preshlock, Sean M.'
'Roosen, Philipp C.'
'Kallepalli, Venkata A.'
'Staples, Richard J.'
'Maleczka, Jr, Robert E'
'Singleton, Daniel A.'
'Smith, 3rd, Milton R'

_publ_section_title
;
 Electronic effects in iridium C-H borylations: insights from unencumbered
 substrates and variation of boryl ligand substituents.
;
_journal_issue 41
_journal_name_full 'Chemical communications (Cambridge, England)'
_journal_page_first 7724
_journal_page_last 7726
_journal_paper_doi 10.1039/c0cc02041a
_journal_volume 46
_journal_year 2010
_chemical_formula_moiety 'C32 H44 B3 Ir O6 P2'
_chemical_formula_sum 'C32 H44 B3 Ir O6 P2'
_chemical_formula_weight 811.24
_chemical_name_common (dippe)Ir(BCat)3
_chemical_name_systematic
;
?
;
_space_group_IT_number 14
_symmetry_cell_setting monoclinic
_symmetry_space_group_name_Hall '-P 2ybc'
_symmetry_space_group_name_H-M 'P 1 21/c 1'
_atom_sites_solution_hydrogens geom
_atom_sites_solution_primary direct
_atom_sites_solution_secondary difmap
_audit_creation_method SHELXL-97
_cell_angle_alpha 90.00
_cell_angle_beta 99.009(2)
_cell_angle_gamma 90.00
_cell_formula_units_Z 4
_cell_length_a 11.5773(3)
_cell_length_b 19.1172(6)
_cell_length_c 15.8919(5)
_cell_measurement_reflns_used 9994
_cell_measurement_temperature 173(2)
_cell_measurement_theta_max 25.32
_cell_measurement_theta_min 2.49
_cell_volume 3473.89(18)
_computing_cell_refinement 'APEX2 (BRUKER, V2.1-0, 2006)'
_computing_data_collection 'COSMO (BRUKER, V1.56, 2006)'
_computing_data_reduction 'SAINT (BRUKER, V7.34A, 2006)'
_computing_molecular_graphics 'SHELXTL (BRUKER, 2000, V6.14)'
_computing_publication_material 'XCIF (Sheldrick and BRUKER, V6.14, 2001,)'
_computing_structure_refinement 'BRUKER, SHELXL-97, V6.14)'
_computing_structure_solution 'BRUKER, SHELXS-90, V6.14)'
_diffrn_ambient_temperature 173(2)
_diffrn_detector_area_resol_mean 836.6
_diffrn_measured_fraction_theta_full 1.000
_diffrn_measured_fraction_theta_max 0.997
_diffrn_measurement_device_type 'Bruker APEX-II CCD'
_diffrn_measurement_method '\w,and/f 0.5 deg'
_diffrn_radiation_monochromator graphite
_diffrn_radiation_source 'fine-focus sealed tube'
_diffrn_radiation_type MoK\a
_diffrn_radiation_wavelength 0.71073
_diffrn_reflns_av_R_equivalents 0.0667
_diffrn_reflns_av_sigmaI/netI 0.0596
_diffrn_reflns_limit_h_max 13
_diffrn_reflns_limit_h_min -13
_diffrn_reflns_limit_k_max 20
_diffrn_reflns_limit_k_min -23
_diffrn_reflns_limit_l_max 18
_diffrn_reflns_limit_l_min -19
_diffrn_reflns_number 30124
_diffrn_reflns_theta_full 25.00
_diffrn_reflns_theta_max 25.41
_diffrn_reflns_theta_min 1.68
_exptl_absorpt_coefficient_mu 3.976
_exptl_absorpt_correction_T_max 0.7452
_exptl_absorpt_correction_T_min 0.5532
_exptl_absorpt_correction_type multi-scan
_exptl_absorpt_process_details SADABS
_exptl_crystal_colour yellow
_exptl_crystal_density_diffrn 1.551
_exptl_crystal_density_method 'not measured'
_exptl_crystal_description chunk
_exptl_crystal_F_000 1624
_exptl_crystal_size_max 0.149
_exptl_crystal_size_mid 0.109
_exptl_crystal_size_min 0.073
_refine_diff_density_max 2.083
_refine_diff_density_min -1.129
_refine_diff_density_rms 0.146
_refine_ls_extinction_method none
_refine_ls_goodness_of_fit_ref 1.007
_refine_ls_hydrogen_treatment constr
_refine_ls_matrix_type full
_refine_ls_number_parameters 481
_refine_ls_number_reflns 6364
_refine_ls_number_restraints 263
_refine_ls_restrained_S_all 0.988
_refine_ls_R_factor_all 0.0671
_refine_ls_R_factor_gt 0.0409
_refine_ls_shift/su_max 0.003
_refine_ls_shift/su_mean 0.000
_refine_ls_structure_factor_coef Fsqd
_refine_ls_weighting_details 'calc w=1/[\s^2^(Fo^2^)+(0.0584P)^2^+0.0000P] where P=(Fo^2^+2Fc^2^)/3'
_refine_ls_weighting_scheme calc
_refine_ls_wR_factor_gt 0.0921
_refine_ls_wR_factor_ref 0.1042
_reflns_number_gt 4629
_reflns_number_total 6364
_reflns_threshold_expression >2sigma(I)
_cod_data_source_file c0cc02041a.txt
_cod_data_source_block test
_cod_depositor_comments
;
The following automatic conversions were performed:

'_symmetry_cell_setting' value 'Monoclinic' changed to 'monoclinic'
according to
/usr/data/users/saulius/automatic-downloads/retrospective/RSC/lib/dictionaries/cif_core.dic
dictionary named 'cif_core.dic' version 2.4.2 from
2011-04-26.

'_exptl_absorpt_correction_type' value 'Multi-scan'
changed to 'multi-scan' according to
/usr/data/users/saulius/automatic-downloads/retrospective/RSC/lib/dictionaries/cif_core.dic
dictionary named 'cif_core.dic' version 2.4.2 from 2011-04-26.

Automatic conversion script
Id: cif_fix_values 2281 2013-09-26 08:29:07Z andrius 
;
_cod_original_sg_symbol_H-M P2(1)/c
_cod_database_code 7112898
_contact_crystallographer_name 'Britt Vanchura'
_contact_crystallographer_email vanchura@msu.edu

loop_
_symmetry_equiv_pos_as_xyz
'x, y, z'
'-x, y+1/2, -z+1/2'
'-x, -y, -z'
'x, -y-1/2, z-1/2'

loop_
_atom_site_label
_atom_site_type_symbol
_atom_site_fract_x
_atom_site_fract_y
_atom_site_fract_z
_atom_site_U_iso_or_equiv
_atom_site_adp_type
_atom_site_occupancy
_atom_site_symmetry_multiplicity
_atom_site_calc_flag
_atom_site_refinement_flags
_atom_site_disorder_assembly
_atom_site_disorder_group
Ir1 Ir 0.294968(18) 0.187409(12) 0.168165(14) 0.02965(10) Uani 1 1 d . . .
P1 P 0.33928(14) 0.30624(8) 0.14664(11) 0.0350(4) Uani 1 1 d . A .
P2 P 0.10178(14) 0.21755(9) 0.10437(10) 0.0349(4) Uani 1 1 d . A .
O5 O 0.3534(3) 0.0933(2) 0.3278(2) 0.0368(10) Uani 1 1 d . . .
O6 O 0.1553(3) 0.1122(2) 0.3018(3) 0.0435(11) Uani 1 1 d . . .
B2 B 0.4713(6) 0.1640(4) 0.2097(5) 0.0344(17) Uani 1 1 d . A .
O3 O 0.5418(4) 0.1915(2) 0.2831(3) 0.0460(12) Uani 1 1 d . . .
O4 O 0.5404(3) 0.1180(2) 0.1704(3) 0.0408(11) Uani 1 1 d . . .
C7 C 0.6497(5) 0.1593(4) 0.2867(4) 0.0409(16) Uani 1 1 d . A .
C8 C 0.7492(7) 0.1676(4) 0.3479(5) 0.061(2) Uani 1 1 d . . .
H8 H 0.7496 0.1963 0.3967 0.073 Uiso 1 1 calc R A .
C9 C 0.8479(6) 0.1310(4) 0.3327(5) 0.060(2) Uani 1 1 d . A .
H9 H 0.9190 0.1368 0.3709 0.072 Uiso 1 1 calc R . .
C10 C 0.8461(6) 0.0879(4) 0.2658(5) 0.055(2) Uani 1 1 d . . .
H10 H 0.9151 0.0630 0.2593 0.066 Uiso 1 1 calc R A .
C11 C 0.7468(6) 0.0788(4) 0.2060(5) 0.0495(18) Uani 1 1 d . A .
H11 H 0.7458 0.0484 0.1586 0.059 Uiso 1 1 calc R . .
C12 C 0.6486(5) 0.1163(3) 0.2192(4) 0.0394(16) Uani 1 1 d . A .
C13 C 0.2993(5) 0.0488(3) 0.3777(4) 0.0360(15) Uani 1 1 d . A .
C14 C 0.3481(6) 0.0009(3) 0.4355(4) 0.0402(16) Uani 1 1 d . . .
H14 H 0.4303 -0.0064 0.4462 0.048 Uiso 1 1 calc R A .
C15 C 0.2730(7) -0.0375(4) 0.4790(4) 0.0504(18) Uani 1 1 d . A .
H15 H 0.3042 -0.0717 0.5197 0.060 Uiso 1 1 calc R . .
C16 C 0.1547(6) -0.0261(4) 0.4630(4) 0.0517(19) Uani 1 1 d . . .
H16 H 0.1050 -0.0518 0.4939 0.062 Uiso 1 1 calc R A .
C17 C 0.1066(6) 0.0218(4) 0.4035(4) 0.0502(18) Uani 1 1 d . A .
H17 H 0.0243 0.0281 0.3916 0.060 Uiso 1 1 calc R . .
C18 C 0.1791(5) 0.0602(4) 0.3614(4) 0.0376(15) Uani 1 1 d . A .
C19 C 0.4386(6) 0.3242(4) 0.0678(4) 0.0424(17) Uani 1 1 d . . .
H19 H 0.4392 0.3759 0.0586 0.051 Uiso 1 1 calc R A .
C20 C 0.3957(7) 0.2903(4) -0.0178(4) 0.056(2) Uani 1 1 d . A .
H20A H 0.4472 0.3036 -0.0586 0.084 Uiso 1 1 calc R . .
H20B H 0.3158 0.3060 -0.0388 0.084 Uiso 1 1 calc R . .
H20C H 0.3964 0.2393 -0.0112 0.084 Uiso 1 1 calc R . .
C21 C 0.5632(6) 0.3019(4) 0.1002(5) 0.0488(19) Uani 1 1 d . A .
H21A H 0.5664 0.2509 0.1062 0.073 Uiso 1 1 calc R . .
H21B H 0.5896 0.3237 0.1557 0.073 Uiso 1 1 calc R . .
H21C H 0.6140 0.3167 0.0596 0.073 Uiso 1 1 calc R . .
C22 C 0.4040(5) 0.3595(3) 0.2392(4) 0.0417(16) Uani 1 1 d . . .
H22 H 0.4801 0.3369 0.2632 0.050 Uiso 1 1 calc R A .
C23 C 0.3279(6) 0.3587(4) 0.3102(4) 0.0521(19) Uani 1 1 d . A .
H23A H 0.3687 0.3832 0.3604 0.078 Uiso 1 1 calc R . .
H23B H 0.3129 0.3102 0.3254 0.078 Uiso 1 1 calc R . .
H23C H 0.2534 0.3822 0.2902 0.078 Uiso 1 1 calc R . .
C24 C 0.4319(7) 0.4350(4) 0.2168(5) 0.062(2) Uani 1 1 d . A .
H24A H 0.3612 0.4572 0.1863 0.093 Uiso 1 1 calc R . .
H24B H 0.4930 0.4350 0.1806 0.093 Uiso 1 1 calc R . .
H24C H 0.4592 0.4611 0.2693 0.093 Uiso 1 1 calc R . .
C25 C 0.2033(5) 0.3527(3) 0.1017(4) 0.0433(17) Uani 1 1 d . . .
H25A H 0.1702 0.3753 0.1486 0.052 Uiso 1 1 calc R A .
H25B H 0.2225 0.3900 0.0629 0.052 Uiso 1 1 calc R . .
C26 C 0.1095(6) 0.3036(3) 0.0519(5) 0.0494(19) Uani 1 1 d . A .
H26A H 0.1277 0.2963 -0.0063 0.059 Uiso 1 1 calc R . .
H26B H 0.0321 0.3266 0.0465 0.059 Uiso 1 1 calc R . .
C27 C -0.0139(5) 0.2281(4) 0.1717(4) 0.0395(16) Uani 1 1 d . . .
H27 H -0.0238 0.1812 0.1975 0.047 Uiso 1 1 calc R A .
C28 C -0.1337(5) 0.2488(4) 0.1246(5) 0.0538(19) Uani 1 1 d . A .
H28A H -0.1906 0.2481 0.1643 0.081 Uiso 1 1 calc R . .
H28B H -0.1580 0.2156 0.0782 0.081 Uiso 1 1 calc R . .
H28C H -0.1298 0.2960 0.1011 0.081 Uiso 1 1 calc R . .
C29 C 0.0231(6) 0.2776(4) 0.2454(5) 0.0536(19) Uani 1 1 d . A .
H29A H 0.0291 0.3252 0.2235 0.080 Uiso 1 1 calc R . .
H29B H 0.0993 0.2631 0.2763 0.080 Uiso 1 1 calc R . .
H29C H -0.0351 0.2766 0.2840 0.080 Uiso 1 1 calc R . .
C30 C 0.0264(6) 0.1631(4) 0.0152(4) 0.0482(18) Uani 1 1 d . . .
H30 H -0.0416 0.1904 -0.0147 0.058 Uiso 1 1 calc R A .
C31 C 0.1097(7) 0.1468(5) -0.0500(4) 0.063(2) Uani 1 1 d . A .
H31A H 0.1748 0.1179 -0.0228 0.095 Uiso 1 1 calc R . .
H31B H 0.1401 0.1907 -0.0697 0.095 Uiso 1 1 calc R . .
H31C H 0.0666 0.1216 -0.0988 0.095 Uiso 1 1 calc R . .
C32 C -0.0198(6) 0.0956(4) 0.0470(5) 0.057(2) Uani 1 1 d . A .
H32A H -0.0600 0.0687 -0.0014 0.085 Uiso 1 1 calc R . .
H32B H -0.0748 0.1062 0.0863 0.085 Uiso 1 1 calc R . .
H32C H 0.0455 0.0680 0.0768 0.085 Uiso 1 1 calc R . .
B3 B 0.2647(6) 0.1306(4) 0.2765(5) 0.0411(18) Uani 1 1 d . A .
B1A B 0.279(3) 0.083(3) 0.132(4) 0.032(5) Uani 0.58(2) 1 d P A 1
O1A O 0.342(3) 0.0484(14) 0.0757(17) 0.051(5) Uani 0.58(2) 1 d PU A 1
O2A O 0.2294(15) 0.0302(8) 0.1809(11) 0.041(3) Uani 0.58(2) 1 d PU A 1
C1A C 0.321(2) -0.0212(11) 0.0838(14) 0.049(4) Uani 0.58(2) 1 d PU A 1
C2A C 0.3656(17) -0.0753(9) 0.0420(12) 0.062(4) Uani 0.58(2) 1 d PU A 1
H2A H 0.4120 -0.0666 -0.0012 0.075 Uiso 0.58(2) 1 calc PR A 1
C3A C 0.341(4) -0.145(2) 0.0650(17) 0.075(6) Uani 0.58(2) 1 d PU A 1
H3A H 0.3657 -0.1837 0.0358 0.090 Uiso 0.58(2) 1 calc PR A 1
C4A C 0.2770(17) -0.1531(9) 0.1327(13) 0.074(5) Uani 0.58(2) 1 d PU A 1
H4A H 0.2625 -0.1995 0.1497 0.088 Uiso 0.58(2) 1 calc PR A 1
C5A C 0.2334(18) -0.0981(8) 0.1768(12) 0.067(4) Uani 0.58(2) 1 d PU A 1
H5A H 0.1903 -0.1046 0.2224 0.080 Uiso 0.58(2) 1 calc PR A 1
C6A C 0.2600(16) -0.0337(10) 0.1466(12) 0.043(4) Uani 0.58(2) 1 d PU A 1
B1B B 0.306(5) 0.080(5) 0.139(6) 0.032(5) Uani 0.42(2) 1 d PU A 2
O1B O 0.336(4) 0.0599(17) 0.057(2) 0.039(4) Uani 0.42(2) 1 d PU A 2
O2B O 0.264(2) 0.0176(14) 0.1684(18) 0.049(4) Uani 0.42(2) 1 d PU A 2
C1B C 0.343(3) -0.0130(14) 0.0546(18) 0.043(5) Uani 0.42(2) 1 d PU A 2
C2B C 0.390(2) -0.0537(12) 0.0016(17) 0.059(5) Uani 0.42(2) 1 d PU A 2
H2B H 0.4204 -0.0356 -0.0459 0.070 Uiso 0.42(2) 1 calc PR A 2
C3B C 0.390(2) -0.1228(13) 0.0195(17) 0.074(6) Uani 0.42(2) 1 d PU A 2
H3B H 0.4225 -0.1547 -0.0162 0.089 Uiso 0.42(2) 1 calc PR A 2
C4B C 0.343(5) -0.148(3) 0.090(3) 0.074(7) Uani 0.42(2) 1 d PU A 2
H4B H 0.3517 -0.1968 0.1023 0.089 Uiso 0.42(2) 1 calc PR A 2
C5B C 0.285(3) -0.1072(14) 0.1416(17) 0.066(5) Uani 0.42(2) 1 d PU A 2
H5B H 0.2432 -0.1246 0.1839 0.079 Uiso 0.42(2) 1 calc PR A 2
C6B C 0.298(3) -0.0364(15) 0.1226(19) 0.046(5) Uani 0.42(2) 1 d PU A 2

loop_
_atom_site_aniso_label
_atom_site_aniso_U_11
_atom_site_aniso_U_22
_atom_site_aniso_U_33
_atom_site_aniso_U_23
_atom_site_aniso_U_13
_atom_site_aniso_U_12
Ir1 0.02314(14) 0.03133(16) 0.03565(16) 0.00285(11) 0.00829(9) 0.00177(11)
P1 0.0289(8) 0.0326(9) 0.0456(10) 0.0056(8) 0.0120(7) 0.0028(7)
P2 0.0259(8) 0.0393(10) 0.0397(9) 0.0027(8) 0.0059(7) 0.0044(7)
O5 0.028(2) 0.044(3) 0.038(2) 0.008(2) 0.0051(19) 0.002(2)
O6 0.025(2) 0.056(3) 0.052(3) 0.020(2) 0.014(2) 0.010(2)
B2 0.036(4) 0.031(4) 0.037(4) 0.007(3) 0.011(3) 0.000(3)
O3 0.029(2) 0.054(3) 0.054(3) -0.002(2) 0.003(2) 0.004(2)
O4 0.022(2) 0.046(3) 0.055(3) -0.002(2) 0.0064(19) 0.0026(19)
C7 0.029(4) 0.042(4) 0.053(4) 0.009(3) 0.009(3) -0.002(3)
C8 0.044(4) 0.072(6) 0.064(5) -0.006(4) -0.002(4) -0.003(4)
C9 0.028(4) 0.073(6) 0.074(6) 0.010(5) -0.005(4) -0.003(4)
C10 0.031(4) 0.068(6) 0.065(5) 0.012(4) 0.010(4) 0.007(4)
C11 0.034(4) 0.052(5) 0.065(5) 0.009(4) 0.015(3) 0.010(3)
C12 0.026(3) 0.043(4) 0.051(4) 0.008(3) 0.010(3) 0.000(3)
C13 0.037(4) 0.039(4) 0.032(3) -0.002(3) 0.007(3) 0.002(3)
C14 0.038(4) 0.049(4) 0.034(4) 0.005(3) 0.005(3) 0.014(3)
C15 0.065(5) 0.048(5) 0.040(4) 0.010(3) 0.015(4) 0.009(4)
C16 0.053(5) 0.055(5) 0.050(4) 0.013(4) 0.020(4) 0.003(4)
C17 0.040(4) 0.057(5) 0.058(5) 0.014(4) 0.019(3) 0.010(4)
C18 0.027(3) 0.048(4) 0.040(4) 0.008(3) 0.013(3) 0.003(3)
C19 0.039(4) 0.041(4) 0.052(4) 0.005(3) 0.022(3) -0.003(3)
C20 0.060(5) 0.063(5) 0.050(5) 0.013(4) 0.025(4) 0.007(4)
C21 0.032(4) 0.052(5) 0.065(5) 0.013(4) 0.018(3) 0.001(3)
C22 0.026(3) 0.036(4) 0.063(4) -0.006(3) 0.011(3) -0.003(3)
C23 0.060(5) 0.050(5) 0.049(4) -0.008(4) 0.013(4) -0.003(4)
C24 0.071(5) 0.039(4) 0.083(6) -0.011(4) 0.035(4) -0.010(4)
C25 0.039(4) 0.032(4) 0.058(4) 0.009(3) 0.004(3) -0.001(3)
C26 0.049(4) 0.037(4) 0.061(5) 0.008(3) 0.008(4) 0.008(3)
C27 0.021(3) 0.039(4) 0.059(4) -0.001(3) 0.010(3) 0.001(3)
C28 0.027(4) 0.063(5) 0.074(5) -0.005(4) 0.015(3) 0.007(3)
C29 0.035(4) 0.069(5) 0.061(5) -0.015(4) 0.018(3) 0.002(4)
C30 0.039(4) 0.065(5) 0.039(4) 0.000(4) 0.002(3) 0.006(4)
C31 0.070(5) 0.076(6) 0.043(4) -0.013(4) 0.006(4) 0.014(5)
C32 0.054(5) 0.062(5) 0.056(5) -0.011(4) 0.010(4) -0.005(4)
B3 0.035(4) 0.049(5) 0.040(4) 0.007(4) 0.009(3) 0.004(4)
B1A 0.013(16) 0.033(6) 0.048(9) -0.003(6) -0.004(13) 0.003(13)
O1A 0.044(9) 0.051(8) 0.058(12) -0.005(7) 0.008(9) 0.006(7)
O2A 0.042(9) 0.026(6) 0.053(7) 0.000(5) 0.006(5) 0.006(5)
C1A 0.047(11) 0.046(7) 0.050(13) -0.009(7) -0.008(7) 0.014(7)
C2A 0.060(9) 0.057(8) 0.064(11) -0.025(7) -0.010(7) 0.015(7)
C3A 0.083(12) 0.052(8) 0.079(16) -0.027(11) -0.020(10) 0.014(9)
C4A 0.086(11) 0.032(7) 0.093(11) -0.005(8) -0.016(8) 0.013(8)
C5A 0.087(12) 0.034(6) 0.074(11) -0.010(6) -0.002(7) -0.012(7)
C6A 0.040(9) 0.024(6) 0.057(9) -0.004(6) -0.013(5) 0.006(6)
B1B 0.013(16) 0.033(6) 0.048(9) -0.003(6) -0.004(13) 0.003(13)
O1B 0.024(7) 0.042(9) 0.048(10) -0.011(8) -0.003(8) 0.005(8)
O2B 0.049(13) 0.037(8) 0.061(9) 0.001(7) 0.008(7) 0.008(8)
C1B 0.028(10) 0.046(8) 0.049(12) -0.011(7) -0.009(8) 0.006(7)
C2B 0.056(11) 0.053(9) 0.065(14) -0.020(9) 0.007(10) 0.011(10)
C3B 0.085(14) 0.052(9) 0.082(13) -0.021(10) 0.003(10) 0.010(10)
C4B 0.093(16) 0.045(10) 0.080(18) -0.004(11) -0.003(14) 0.025(11)
C5B 0.089(14) 0.037(7) 0.068(12) -0.005(9) -0.002(9) 0.009(10)
C6B 0.048(15) 0.039(6) 0.045(13) 0.001(7) -0.011(9) 0.022(9)

loop_
_atom_type_symbol
_atom_type_description
_atom_type_scat_dispersion_real
_atom_type_scat_dispersion_imag
_atom_type_scat_source
C C 0.0033 0.0016 'International Tables Vol C Tables 4.2.6.8 and 6.1.1.4'
H H 0.0000 0.0000 'International Tables Vol C Tables 4.2.6.8 and 6.1.1.4'
O O 0.0106 0.0060 'International Tables Vol C Tables 4.2.6.8 and 6.1.1.4'
B B 0.0013 0.0007 'International Tables Vol C Tables 4.2.6.8 and 6.1.1.4'
P P 0.1023 0.0942 'International Tables Vol C Tables 4.2.6.8 and 6.1.1.4'
Ir Ir -1.4442 7.9887 'International Tables Vol C Tables 4.2.6.8 and 6.1.1.4'

loop_
_geom_angle_atom_site_label_1
_geom_angle_atom_site_label_2
_geom_angle_atom_site_label_3
_geom_angle
_geom_angle_publ_flag
B1B Ir1 B2 77.0(14) ?
B1B Ir1 B3 73(3) ?
B2 Ir1 B3 84.9(3) y
B1B Ir1 B1A 9(2) ?
B2 Ir1 B1A 85.5(9) y
B3 Ir1 B1A 73.2(19) y
B1B Ir1 P1 152(3) ?
B2 Ir1 P1 91.6(2) y
B3 Ir1 P1 132.8(2) y
B1A Ir1 P1 153.6(19) y
B1B Ir1 P2 103.0(14) ?
B2 Ir1 P2 172.9(2) y
B3 Ir1 P2 102.0(2) y
B1A Ir1 P2 94.5(9) y
P1 Ir1 P2 85.20(6) y
C22 P1 C25 104.9(3) ?
C22 P1 C19 102.6(3) ?
C25 P1 C19 103.3(3) ?
C22 P1 Ir1 118.9(2) ?
C25 P1 Ir1 109.0(2) ?
C19 P1 Ir1 116.4(2) ?
C27 P2 C26 104.7(3) ?
C27 P2 C30 101.8(3) ?
C26 P2 C30 101.8(3) ?
C27 P2 Ir1 119.8(2) ?
C26 P2 Ir1 107.4(2) ?
C30 P2 Ir1 119.1(2) ?
C13 O5 B3 106.9(5) ?
C18 O6 B3 106.3(5) ?
O4 B2 O3 107.8(5) ?
O4 B2 Ir1 126.2(5) ?
O3 B2 Ir1 126.0(5) ?
C7 O3 B2 105.6(5) ?
C12 O4 B2 107.4(5) ?
C12 C7 O3 109.9(6) ?
C12 C7 C8 121.8(7) ?
O3 C7 C8 128.2(7) ?
C7 C8 C9 115.6(7) ?
C7 C8 H8 122.2 ?
C9 C8 H8 122.2 ?
C10 C9 C8 122.2(7) ?
C10 C9 H9 118.9 ?
C8 C9 H9 118.9 ?
C9 C10 C11 122.0(7) ?
C9 C10 H10 119.0 ?
C11 C10 H10 119.0 ?
C10 C11 C12 116.3(7) ?
C10 C11 H11 121.8 ?
C12 C11 H11 121.8 ?
C7 C12 O4 109.3(5) ?
C7 C12 C11 121.9(6) ?
O4 C12 C11 128.8(6) ?
C14 C13 O5 128.9(6) ?
C14 C13 C18 122.0(6) ?
O5 C13 C18 109.1(5) ?
C13 C14 C15 117.6(6) ?
C13 C14 H14 121.2 ?
C15 C14 H14 121.2 ?
C16 C15 C14 120.3(6) ?
C16 C15 H15 119.8 ?
C14 C15 H15 119.8 ?
C17 C16 C15 121.4(7) ?
C17 C16 H16 119.3 ?
C15 C16 H16 119.3 ?
C18 C17 C16 118.9(6) ?
C18 C17 H17 120.6 ?
C16 C17 H17 120.6 ?
C17 C18 O6 131.0(5) ?
C17 C18 C13 119.8(6) ?
O6 C18 C13 109.2(5) ?
C21 C19 C20 110.2(6) ?
C21 C19 P1 112.0(5) ?
C20 C19 P1 112.0(5) ?
C21 C19 H19 107.5 ?
C20 C19 H19 107.5 ?
P1 C19 H19 107.5 ?
C19 C20 H20A 109.5 ?
C19 C20 H20B 109.5 ?
H20A C20 H20B 109.5 ?
C19 C20 H20C 109.5 ?
H20A C20 H20C 109.5 ?
H20B C20 H20C 109.5 ?
C19 C21 H21A 109.5 ?
C19 C21 H21B 109.5 ?
H21A C21 H21B 109.5 ?
C19 C21 H21C 109.5 ?
H21A C21 H21C 109.5 ?
H21B C21 H21C 109.5 ?
C23 C22 C24 110.1(5) ?
C23 C22 P1 111.8(4) ?
C24 C22 P1 114.0(5) ?
C23 C22 H22 106.8 ?
C24 C22 H22 106.8 ?
P1 C22 H22 106.8 ?
C22 C23 H23A 109.5 ?
C22 C23 H23B 109.5 ?
H23A C23 H23B 109.5 ?
C22 C23 H23C 109.5 ?
H23A C23 H23C 109.5 ?
H23B C23 H23C 109.5 ?
C22 C24 H24A 109.5 ?
C22 C24 H24B 109.5 ?
H24A C24 H24B 109.5 ?
C22 C24 H24C 109.5 ?
H24A C24 H24C 109.5 ?
H24B C24 H24C 109.5 ?
C26 C25 P1 113.0(4) ?
C26 C25 H25A 109.0 ?
P1 C25 H25A 109.0 ?
C26 C25 H25B 109.0 ?
P1 C25 H25B 109.0 ?
H25A C25 H25B 107.8 ?
C25 C26 P2 112.7(5) ?
C25 C26 H26A 109.1 ?
P2 C26 H26A 109.1 ?
C25 C26 H26B 109.1 ?
P2 C26 H26B 109.1 ?
H26A C26 H26B 107.8 ?
C29 C27 C28 110.0(6) ?
C29 C27 P2 111.9(4) ?
C28 C27 P2 115.5(5) ?
C29 C27 H27 106.3 ?
C28 C27 H27 106.3 ?
P2 C27 H27 106.3 ?
C27 C28 H28A 109.5 ?
C27 C28 H28B 109.5 ?
H28A C28 H28B 109.5 ?
C27 C28 H28C 109.5 ?
H28A C28 H28C 109.5 ?
H28B C28 H28C 109.5 ?
C27 C29 H29A 109.5 ?
C27 C29 H29B 109.5 ?
H29A C29 H29B 109.5 ?
C27 C29 H29C 109.5 ?
H29A C29 H29C 109.5 ?
H29B C29 H29C 109.5 ?
C32 C30 C31 109.9(6) ?
C32 C30 P2 111.8(5) ?
C31 C30 P2 110.7(5) ?
C32 C30 H30 108.1 ?
C31 C30 H30 108.1 ?
P2 C30 H30 108.1 ?
C30 C31 H31A 109.5 ?
C30 C31 H31B 109.5 ?
H31A C31 H31B 109.5 ?
C30 C31 H31C 109.5 ?
H31A C31 H31C 109.5 ?
H31B C31 H31C 109.5 ?
C30 C32 H32A 109.5 ?
C30 C32 H32B 109.5 ?
H32A C32 H32B 109.5 ?
C30 C32 H32C 109.5 ?
H32A C32 H32C 109.5 ?
H32B C32 H32C 109.5 ?
O5 B3 O6 108.2(5) ?
O5 B3 Ir1 122.4(5) ?
O6 B3 Ir1 128.5(5) ?
O1A B1A O2A 107(4) ?
O1A B1A Ir1 127(4) ?
O2A B1A Ir1 124(4) ?
B1A O1A C1A 107(3) ?
C6A O2A B1A 105(3) ?
C6A C1A O1A 111.5(19) ?
C6A C1A C2A 120.6(19) ?
O1A C1A C2A 127(2) ?
C1A C2A C3A 118(2) ?
C1A C2A H2A 120.9 ?
C3A C2A H2A 120.9 ?
C2A C3A C4A 117(3) ?
C2A C3A H3A 121.3 ?
C4A C3A H3A 121.3 ?
C5A C4A C3A 125(2) ?
C5A C4A H4A 117.7 ?
C3A C4A H4A 117.7 ?
C6A C5A C4A 112.3(17) ?
C6A C5A H5A 123.9 ?
C4A C5A H5A 123.9 ?
C1A C6A O2A 109.2(15) ?
C1A C6A C5A 126.7(17) ?
O2A C6A C5A 124.0(15) ?
O2B B1B O1B 102(6) ?
O2B B1B Ir1 136(6) ?
O1B B1B Ir1 119(6) ?
C1B O1B B1B 108(4) ?
C6B O2B B1B 109(4) ?
O1B C1B C6B 106(2) ?
O1B C1B C2B 130(2) ?
C6B C1B C2B 124(2) ?
C3B C2B C1B 115(2) ?
C3B C2B H2B 122.3 ?
C1B C2B H2B 122.3 ?
C2B C3B C4B 121(3) ?
C2B C3B H3B 119.3 ?
C4B C3B H3B 119.3 ?
C5B C4B C3B 124(4) ?
C5B C4B H4B 118.0 ?
C3B C4B H4B 118.0 ?
C4B C5B C6B 110(3) ?
C4B C5B H5B 125.0 ?
C6B C5B H5B 125.0 ?
C1B C6B O2B 111(2) ?
C1B C6B C5B 124(2) ?
O2B C6B C5B 125(3) ?

loop_
_geom_bond_atom_site_label_1
_geom_bond_atom_site_label_2
_geom_bond_distance
_geom_bond_publ_flag
Ir1 B1B 2.11(9) ?
Ir1 B2 2.093(7) y
Ir1 B3 2.111(7) y
Ir1 B1A 2.07(6) y
Ir1 P1 2.3656(16) y
Ir1 P2 2.3774(15) y
P1 C22 1.848(7) ?
P1 C25 1.851(6) ?
P1 C19 1.861(6) ?
P2 C27 1.851(6) ?
P2 C26 1.853(7) ?
P2 C30 1.862(7) ?
O5 C13 1.378(7) ?
O5 B3 1.402(8) ?
O6 C18 1.371(7) ?
O6 B3 1.431(8) ?
B2 O4 1.400(8) ?
B2 O3 1.416(9) ?
O3 C7 1.386(8) ?
O4 C12 1.366(7) ?
C7 C12 1.350(9) ?
C7 C8 1.395(10) ?
C8 C9 1.393(10) ?
C8 H8 0.9500 ?
C9 C10 1.343(10) ?
C9 H9 0.9500 ?
C10 C11 1.383(10) ?
C10 H10 0.9500 ?
C11 C12 1.388(9) ?
C11 H11 0.9500 ?
C13 C14 1.357(8) ?
C13 C18 1.392(8) ?
C14 C15 1.400(9) ?
C14 H14 0.9500 ?
C15 C16 1.371(10) ?
C15 H15 0.9500 ?
C16 C17 1.370(9) ?
C16 H16 0.9500 ?
C17 C18 1.366(9) ?
C17 H17 0.9500 ?
C19 C21 1.514(9) ?
C19 C20 1.518(10) ?
C19 H19 1.0000 ?
C20 H20A 0.9800 ?
C20 H20B 0.9800 ?
C20 H20C 0.9800 ?
C21 H21A 0.9800 ?
C21 H21B 0.9800 ?
C21 H21C 0.9800 ?
C22 C23 1.537(9) ?
C22 C24 1.534(9) ?
C22 H22 1.0000 ?
C23 H23A 0.9800 ?
C23 H23B 0.9800 ?
C23 H23C 0.9800 ?
C24 H24A 0.9800 ?
C24 H24B 0.9800 ?
C24 H24C 0.9800 ?
C25 C26 1.554(9) ?
C25 H25A 0.9900 ?
C25 H25B 0.9900 ?
C26 H26A 0.9900 ?
C26 H26B 0.9900 ?
C27 C29 1.515(9) ?
C27 C28 1.522(8) ?
C27 H27 1.0000 ?
C28 H28A 0.9800 ?
C28 H28B 0.9800 ?
C28 H28C 0.9800 ?
C29 H29A 0.9800 ?
C29 H29B 0.9800 ?
C29 H29C 0.9800 ?
C30 C32 1.514(10) ?
C30 C31 1.554(9) ?
C30 H30 1.0000 ?
C31 H31A 0.9800 ?
C31 H31B 0.9800 ?
C31 H31C 0.9800 ?
C32 H32A 0.9800 ?
C32 H32B 0.9800 ?
C32 H32C 0.9800 ?
B1A O1A 1.41(7) ?
B1A O2A 1.45(7) ?
O1A C1A 1.36(3) ?
O2A C6A 1.41(2) ?
C1A C6A 1.33(2) ?
C1A C2A 1.37(2) ?
C2A C3A 1.41(4) ?
C2A H2A 0.9500 ?
C3A C4A 1.41(4) ?
C3A H3A 0.9500 ?
C4A C5A 1.40(2) ?
C4A H4A 0.9500 ?
C5A C6A 1.37(2) ?
C5A H5A 0.9500 ?
B1B O2B 1.40(10) ?
B1B O1B 1.45(10) ?
O1B C1B 1.40(4) ?
O2B C6B 1.36(3) ?
C1B C6B 1.35(3) ?
C1B C2B 1.32(3) ?
C2B C3B 1.35(3) ?
C2B H2B 0.9500 ?
C3B C4B 1.40(5) ?
C3B H3B 0.9500 ?
C4B C5B 1.39(5) ?
C4B H4B 0.9500 ?
C5B C6B 1.40(4) ?
C5B H5B 0.9500 ?
